data_4061011
loop_
_publ_author_name
'Sun, Yi'
'Chan, Hoi-Shan'
'Dixneuf, Pierre H.'
'Xie, Zuowei'

_publ_section_title
;
 Synthesis, Structural Characterization, Ligand Displacement Reaction, and
 Electrochemical Property of Ruthenium Complexes Incorporating Linked
 Cyclopentadienyl-Carboranyl Ligands
;
_journal_coden_ASTM ORGND7
_journal_issue 24
_journal_name_full Organometallics
_journal_page_first 5864
_journal_page_last 5872
_journal_paper_doi 10.1021/om0493816
_journal_volume 23
_journal_year 2004
_chemical_formula_sum 'C18 H32 B10 Ru'
_chemical_formula_weight 457.61
_space_group_IT_number 2
_symmetry_cell_setting triclinic
_symmetry_space_group_name_Hall '-P 1'
_symmetry_space_group_name_H-M 'P -1'
_cell_angle_alpha 86.3050(10)
_cell_angle_beta 74.1720(10)
_cell_angle_gamma 69.2330(10)
_cell_formula_units_Z 2
_cell_length_a 9.2361(4)
_cell_length_b 10.1817(5)
_cell_length_c 12.5377(6)
_cell_measurement_temperature 293(2)
_cell_volume 1059.95(9)
_diffrn_ambient_temperature 293(2)
_exptl_crystal_density_diffrn 1.434
_cod_depositor_comments
;
The following automatic conversions were performed:
'_symmetry_cell_setting' value 'TRICLINIC' changed to 'triclinic'
according to '/home/saulius/struct/CIF-dictionaries/cif_core.dic'
dictionary named 'cif_core.dic' version 2.4.1 from 2010-06-29.

Automatic conversion script
Id: cif_fix_enum 1527 2010-12-29 10:47:43Z saulius 
;
_cod_database_code 4061011

loop_
_symmetry_equiv_pos_as_xyz
'x, y, z'
'-x, -y, -z'

loop_
_atom_site_label
_atom_site_type_symbol
_atom_site_fract_x
_atom_site_fract_y
_atom_site_fract_z
_atom_site_U_iso_or_equiv
_atom_site_adp_type
_atom_site_occupancy
_atom_site_symmetry_multiplicity
_atom_site_calc_flag
_atom_site_refinement_flags
_atom_site_disorder_assembly
_atom_site_disorder_group
Ru1 Ru 0.83745(3) 0.91857(2) 0.733330(18) 0.02726(15) Uani 1 1 d . . .
C1 C 0.6383(4) 1.2450(3) 0.8334(3) 0.0288(6) Uani 1 1 d . . .
C2 C 0.6448(4) 1.1241(4) 0.7342(3) 0.0294(6) Uani 1 1 d . . .
C11 C 0.7670(4) 1.1897(4) 0.8985(3) 0.0324(7) Uani 1 1 d . . .
C12 C 0.6903(6) 1.1852(6) 1.0238(3) 0.0506(10) Uani 1 1 d . . .
H12A H 0.6243 1.1281 1.0354 0.076 Uiso 1 1 calc R . .
H12B H 0.6253 1.2788 1.0530 0.076 Uiso 1 1 calc R . .
H12C H 0.7734 1.1459 1.0611 0.076 Uiso 1 1 calc R . .
C13 C 0.8710(6) 1.2828(5) 0.8858(4) 0.0504(10) Uani 1 1 d . . .
H13A H 0.9490 1.2449 0.9274 0.076 Uiso 1 1 calc R . .
H13B H 0.8034 1.3765 0.9133 0.076 Uiso 1 1 calc R . .
H13C H 0.9250 1.2849 0.8089 0.076 Uiso 1 1 calc R . .
C14 C 0.8762(4) 1.0422(4) 0.8542(3) 0.0319(7) Uani 1 1 d . . .
C15 C 0.8631(6) 0.9152(5) 0.9047(4) 0.0418(9) Uani 1 1 d . . .
H15A H 0.7845 0.9080 0.9732 0.050 Uiso 1 1 calc R . .
C16 C 0.9956(6) 0.8012(5) 0.8409(5) 0.0550(13) Uani 1 1 d . . .
H16A H 1.0212 0.7014 0.8574 0.066 Uiso 1 1 calc R . .
C17 C 1.0878(5) 0.8572(5) 0.7543(4) 0.0534(11) Uani 1 1 d . . .
H17A H 1.1872 0.8026 0.7001 0.064 Uiso 1 1 calc R . .
C18 C 1.0147(5) 1.0060(5) 0.7602(4) 0.0418(9) Uani 1 1 d . . .
H18A H 1.0563 1.0721 0.7128 0.050 Uiso 1 1 calc R . .
C19 C 0.7785(6) 0.7233(5) 0.7615(4) 0.0449(10) Uani 1 1 d . . .
H19A H 0.7532 0.6996 0.8398 0.054 Uiso 1 1 calc R . .
C20 C 0.9049(6) 0.6040(4) 0.6872(4) 0.0555(12) Uani 1 1 d . . .
H20A H 0.8563 0.5376 0.6756 0.067 Uiso 1 1 calc R . .
H20B H 0.9873 0.5556 0.7245 0.067 Uiso 1 1 calc R . .
C21 C 0.9842(7) 0.6481(4) 0.5745(4) 0.0554(12) Uani 1 1 d . . .
H21A H 0.9328 0.6345 0.5203 0.067 Uiso 1 1 calc R . .
H21B H 1.0962 0.5876 0.5519 0.067 Uiso 1 1 calc R . .
C22 C 0.9751(5) 0.8008(4) 0.5738(3) 0.0389(8) Uani 1 1 d . . .
H22A H 1.0793 0.8121 0.5427 0.047 Uiso 1 1 calc R . .
C23 C 0.8473(5) 0.9118(4) 0.5531(3) 0.0344(8) Uani 1 1 d . . .
H23A H 0.8786 0.9863 0.5108 0.041 Uiso 1 1 calc R . .
C24 C 0.7057(6) 0.8910(5) 0.5296(4) 0.0492(10) Uani 1 1 d . . .
H24A H 0.7422 0.8370 0.4603 0.059 Uiso 1 1 calc R . .
H24B H 0.6296 0.9822 0.5197 0.059 Uiso 1 1 calc R . .
C25 C 0.6185(6) 0.8158(5) 0.6205(4) 0.0497(10) Uani 1 1 d . . .
H25A H 0.5039 0.8570 0.6281 0.060 Uiso 1 1 calc R . .
H25B H 0.6533 0.7177 0.5979 0.060 Uiso 1 1 calc R . .
C26 C 0.6484(6) 0.8245(5) 0.7316(4) 0.0415(9) Uani 1 1 d . . .
H26A H 0.5505 0.8586 0.7927 0.050 Uiso 1 1 calc R . .
B3 B 0.4949(4) 1.1711(4) 0.8564(4) 0.0349(8) Uani 1 1 d . . .
H3 H 0.4854 1.0926 0.9199 0.042 Uiso 1 1 calc R . .
B4 B 0.4451(5) 1.3519(5) 0.8936(4) 0.0408(9) Uani 1 1 d . . .
H4 H 0.4004 1.3916 0.9803 0.049 Uiso 1 1 calc R . .
B5 B 0.5765(6) 1.4142(5) 0.7925(4) 0.0394(9) Uani 1 1 d . . .
H5 H 0.6182 1.4956 0.8131 0.047 Uiso 1 1 calc R . .
B6 B 0.7031(5) 1.2705(4) 0.6958(3) 0.0343(8) Uani 1 1 d . . .
H6 H 0.8293 1.2566 0.6546 0.041 Uiso 1 1 calc R . .
B7 B 0.4496(6) 1.1646(5) 0.7303(5) 0.0444(10) Uani 1 1 d . . .
H7 H 0.4051 1.0843 0.7114 0.053 Uiso 1 1 calc R . .
B8 B 0.3250(6) 1.3043(6) 0.8273(5) 0.0526(12) Uani 1 1 d . . .
H8 H 0.2010 1.3134 0.8712 0.063 Uiso 1 1 calc R . .
B9 B 0.3784(7) 1.4534(5) 0.7852(5) 0.0520(12) Uani 1 1 d . . .
H9 H 0.2890 1.5604 0.8011 0.062 Uiso 1 1 calc R . .
B10 B 0.5403(7) 1.4055(5) 0.6623(4) 0.0473(11) Uani 1 1 d . . .
H10 H 0.5586 1.4813 0.5981 0.057 Uiso 1 1 calc R . .
B11 B 0.5836(6) 1.2276(5) 0.6280(4) 0.0425(10) Uani 1 1 d . . .
H11 H 0.6292 1.1883 0.5411 0.051 Uiso 1 1 calc R . .
B12 B 0.3821(7) 1.3406(6) 0.6832(6) 0.0571(15) Uani 1 1 d . . .
H12 H 0.2958 1.3744 0.6326 0.068 Uiso 1 1 calc R . .

loop_
_atom_site_aniso_label
_atom_site_aniso_U_11
_atom_site_aniso_U_22
_atom_site_aniso_U_33
_atom_site_aniso_U_23
_atom_site_aniso_U_13
_atom_site_aniso_U_12
Ru1 0.0319(2) 0.0224(2) 0.0233(2) -0.00167(12) -0.00531(13) -0.00573(14)
C1 0.0347(15) 0.0241(15) 0.0266(15) -0.0052(12) -0.0067(13) -0.0092(13)
C2 0.0338(15) 0.0270(15) 0.0277(16) -0.0048(13) -0.0095(13) -0.0092(13)
C11 0.0365(16) 0.0371(18) 0.0249(15) -0.0039(13) -0.0099(14) -0.0123(15)
C12 0.063(3) 0.060(3) 0.0232(17) -0.0089(17) -0.0097(18) -0.015(2)
C13 0.055(2) 0.051(2) 0.059(3) -0.005(2) -0.024(2) -0.027(2)
C14 0.0344(15) 0.0367(18) 0.0265(16) -0.0016(13) -0.0126(13) -0.0110(14)
C15 0.054(2) 0.040(2) 0.0300(19) 0.0080(16) -0.0190(18) -0.0103(19)
C16 0.059(3) 0.040(2) 0.054(3) -0.001(2) -0.028(2) 0.007(2)
C17 0.0357(18) 0.056(3) 0.058(3) -0.011(2) -0.0168(19) 0.0009(19)
C18 0.0340(17) 0.053(2) 0.037(2) -0.0070(18) -0.0105(16) -0.0116(18)
C19 0.053(2) 0.034(2) 0.042(2) 0.0041(17) -0.0003(19) -0.0179(18)
C20 0.067(3) 0.0222(18) 0.068(3) 0.0011(18) -0.003(2) -0.0157(19)
C21 0.074(3) 0.0256(19) 0.054(3) -0.0059(18) 0.002(2) -0.015(2)
C22 0.053(2) 0.0263(17) 0.0282(17) -0.0052(13) 0.0056(16) -0.0144(16)
C23 0.052(2) 0.0303(18) 0.0220(16) -0.0023(13) -0.0043(15) -0.0191(16)
C24 0.072(3) 0.051(2) 0.037(2) -0.0020(18) -0.020(2) -0.031(2)
C25 0.062(3) 0.046(2) 0.051(2) -0.0073(19) -0.015(2) -0.029(2)
C26 0.049(2) 0.036(2) 0.041(2) 0.0024(17) -0.0057(18) -0.0223(18)
B3 0.0237(15) 0.033(2) 0.042(2) -0.0072(17) -0.0039(15) -0.0051(15)
B4 0.0345(18) 0.031(2) 0.045(2) -0.0122(18) -0.0001(18) -0.0029(16)
B5 0.045(2) 0.0242(19) 0.045(2) -0.0058(17) -0.012(2) -0.0065(17)
B6 0.0433(19) 0.0295(18) 0.0264(17) 0.0013(14) -0.0080(16) -0.0094(16)
B7 0.040(2) 0.037(2) 0.061(3) -0.007(2) -0.024(2) -0.0095(18)
B8 0.037(2) 0.041(3) 0.076(4) -0.009(2) -0.018(2) -0.006(2)
B9 0.048(2) 0.029(2) 0.068(3) -0.012(2) -0.018(2) 0.0037(19)
B10 0.058(3) 0.030(2) 0.048(3) 0.0037(19) -0.022(2) -0.004(2)
B11 0.053(2) 0.034(2) 0.038(2) -0.0015(17) -0.024(2) -0.0025(19)
B12 0.053(3) 0.043(3) 0.075(4) -0.008(3) -0.038(3) 0.002(2)

loop_
_geom_bond_atom_site_label_1
_geom_bond_atom_site_label_2
_geom_bond_distance
_geom_bond_site_symmetry_2
_geom_bond_publ_flag
Ru1 C14 2.207(3) . ?
Ru1 C22 2.212(4) . ?
Ru1 C2 2.213(3) . ?
Ru1 C15 2.222(4) . ?
Ru1 C19 2.224(4) . ?
Ru1 C18 2.227(4) . ?
Ru1 C16 2.238(4) . ?
Ru1 C23 2.241(4) . ?
Ru1 C17 2.256(4) . ?
Ru1 C26 2.275(4) . ?
C1 C11 1.546(5) . ?
C1 B3 1.695(5) . ?
C1 B6 1.700(5) . ?
C1 B5 1.705(6) . ?
C1 B4 1.713(6) . ?
C1 C2 1.780(5) . ?
C2 B7 1.715(6) . ?
C2 B3 1.721(5) . ?
C2 B11 1.736(6) . ?
C2 B6 1.754(5) . ?
C11 C14 1.520(5) . ?
C11 C12 1.543(5) . ?
C11 C13 1.546(5) . ?
C14 C15 1.432(6) . ?
C14 C18 1.435(6) . ?
C15 C16 1.437(7) . ?
C16 C17 1.410(8) . ?
C17 C18 1.421(7) . ?
C19 C26 1.401(7) . ?
C19 C20 1.502(7) . ?
C20 C21 1.524(7) . ?
C21 C22 1.526(5) . ?
C22 C23 1.386(6) . ?
C23 C24 1.503(6) . ?
C24 C25 1.536(7) . ?
C25 C26 1.505(6) . ?
B3 B7 1.753(7) . ?
B3 B8 1.781(6) . ?
B3 B4 1.791(6) . ?
B4 B5 1.757(7) . ?
B4 B8 1.758(7) . ?
B4 B9 1.765(8) . ?
B5 B9 1.756(7) . ?
B5 B10 1.767(7) . ?
B5 B6 1.794(6) . ?
B6 B11 1.742(6) . ?
B6 B10 1.770(6) . ?
B7 B8 1.767(7) . ?
B7 B11 1.783(8) . ?
B7 B12 1.795(8) . ?
B8 B9 1.764(8) . ?
B8 B12 1.792(10) . ?
B9 B12 1.759(8) . ?
B9 B10 1.781(8) . ?
B10 B12 1.759(9) . ?
B10 B11 1.766(7) . ?
B11 B12 1.775(8) . ?
